data_4318883
loop_
_publ_author_name
'Bing Luo'
'Wayne L. Gladfelter'

_publ_section_title
;
 Synthesis and Structures of Gallium Amido Imido Phenyl Clusters
 (PhGa)4(NHiBu)4(NiBu)2 and (PhGa)7(NHMe)4(NMe)5
;
_journal_name_full 'Inorganic Chemistry'
_journal_page_first 6249
_journal_page_last 6257
_journal_paper_doi 10.1021/ic020093g
_journal_volume 41
_journal_year 2002
_chemical_formula_sum 'C48 H78 Ga4 N6'
_chemical_formula_weight 1018.04
_chemical_name_common 00241/BL058
_chemical_name_systematic
;
  ?
;
_space_group_IT_number 2
_symmetry_cell_setting triclinic
_symmetry_space_group_name_Hall '-P 1'
_symmetry_space_group_name_H-M 'P -1'
_atom_sites_solution_hydrogens mixed
_atom_sites_solution_primary direct
_atom_sites_solution_secondary difmap
_audit_creation_method SHELXL-97
_cell_angle_alpha 75.6740(10)
_cell_angle_beta 81.8910(10)
_cell_angle_gamma 60.9670(10)
_cell_formula_units_Z 2
_cell_length_a 12.8604(8)
_cell_length_b 12.9059(8)
_cell_length_c 19.0549(11)
_cell_measurement_reflns_used 5484
_cell_measurement_temperature 173(2)
_cell_volume 2678.4(3)
_computing_cell_refinement 'Saint, Bruker'
_computing_data_collection 'Smart, Bruker'
_computing_data_reduction 'Saint, Bruker'
_computing_molecular_graphics 'Bruker SHELXTL'
_computing_publication_material 'Bruker SHELXTL'
_computing_structure_refinement 'SHELXL-97 (Sheldrick, 1997)'
_computing_structure_solution 'SHELXS-97 (Sheldrick, 1990)'
_diffrn_ambient_temperature 173(2)
_diffrn_measured_fraction_theta_full 0.968
_diffrn_measured_fraction_theta_max 0.968
_diffrn_measurement_device_type 'Smart CCD, Siemens'
_diffrn_measurement_method Omega-scans
_diffrn_radiation_monochromator graphite
_diffrn_radiation_source 'normal-focus sealed tube'
_diffrn_radiation_type MoK\a
_diffrn_radiation_wavelength 0.71073
_diffrn_reflns_av_R_equivalents 0.0491
_diffrn_reflns_av_sigmaI/netI 0.0967
_diffrn_reflns_limit_h_max 16
_diffrn_reflns_limit_h_min -15
_diffrn_reflns_limit_k_max 16
_diffrn_reflns_limit_k_min -16
_diffrn_reflns_limit_l_max 23
_diffrn_reflns_limit_l_min -24
_diffrn_reflns_number 23608
_diffrn_reflns_theta_full 27.51
_diffrn_reflns_theta_max 27.51
_diffrn_reflns_theta_min 1.10
_exptl_absorpt_coefficient_mu 2.025
_exptl_absorpt_correction_T_max 1.0000
_exptl_absorpt_correction_T_min 0.8636
_exptl_absorpt_correction_type multi-scan
_exptl_absorpt_process_details 'sadabs. R. Blessing, 1995'
_exptl_crystal_colour colorles
_exptl_crystal_density_diffrn 1.262
_exptl_crystal_density_method 'not measured'
_exptl_crystal_description block
_exptl_crystal_F_000 1064
_exptl_crystal_size_max 0.05
_exptl_crystal_size_mid 0.05
_exptl_crystal_size_min 0.05
_refine_diff_density_max 0.411
_refine_diff_density_min -0.489
_refine_diff_density_rms 0.085
_refine_ls_extinction_method none
_refine_ls_goodness_of_fit_ref 0.953
_refine_ls_hydrogen_treatment mixed
_refine_ls_matrix_type full
_refine_ls_number_parameters 638
_refine_ls_number_reflns 11922
_refine_ls_number_restraints 36
_refine_ls_restrained_S_all 0.952
_refine_ls_R_factor_all 0.1083
_refine_ls_R_factor_gt 0.0508
_refine_ls_shift/su_max 0.006
_refine_ls_shift/su_mean 0.000
_refine_ls_structure_factor_coef Fsqd
_refine_ls_weighting_details 'calc w=1/[\s^2^(Fo^2^)+(0.0447P)^2^+0.0000P] where P=(Fo^2^+2Fc^2^)/3'
_refine_ls_weighting_scheme calc
_refine_ls_wR_factor_gt 0.0964
_refine_ls_wR_factor_ref 0.1119
_reflns_number_gt 6906
_reflns_number_total 11922
_reflns_threshold_expression >2sigma(I)
_cod_data_source_file ic020093g_1.cif
_cod_data_source_block (PhGa)4(NHiBu)4(NiBu)2(Compound1)
_cod_depositor_comments
;
The following automatic conversions were performed:

'_exptl_absorpt_correction_type' tag value 'multi-scans' was replaced
with 'multi-scan' value.

Automatic conversion script
Id: cif_fix_values 1646 2011-03-28 12:23:43Z adriana 
;
_cod_database_code 4318883

loop_
_symmetry_equiv_pos_as_xyz
'x, y, z'
'-x, -y, -z'

loop_
_atom_site_label
_atom_site_type_symbol
_atom_site_fract_x
_atom_site_fract_y
_atom_site_fract_z
_atom_site_U_iso_or_equiv
_atom_site_adp_type
_atom_site_occupancy
_atom_site_symmetry_multiplicity
_atom_site_calc_flag
_atom_site_refinement_flags
_atom_site_disorder_assembly
_atom_site_disorder_group
Ga1 Ga 0.53594(4) 0.36609(4) 0.29141(3) 0.03215(12) Uani 1 1 d . . .
Ga2 Ga 0.30101(4) 0.32417(4) 0.26112(3) 0.03371(13) Uani 1 1 d . . .
Ga3 Ga 0.56997(4) 0.09557(4) 0.32137(3) 0.03582(13) Uani 1 1 d . . .
Ga4 Ga 0.52404(4) 0.26061(4) 0.14802(3) 0.03801(13) Uani 1 1 d . . .
N2 N 0.5863(3) 0.3495(3) 0.1886(2) 0.0350(9) Uani 1 1 d . A .
H2N H 0.555(3) 0.419(3) 0.163(2) 0.026(11) Uiso 1 1 d . . .
N4 N 0.3941(3) 0.1554(3) 0.3191(2) 0.0341(9) Uani 1 1 d . A .
H4N H 0.372(4) 0.160(4) 0.357(2) 0.031(14) Uiso 1 1 d . . .
N5 N 0.3625(3) 0.3147(3) 0.16746(19) 0.0403(9) Uani 1 1 d . A .
N6 N 0.6003(3) 0.2090(3) 0.34515(19) 0.0370(9) Uani 1 1 d . A .
C1 C 0.5539(3) 0.4963(3) 0.3171(2) 0.0323(10) Uani 1 1 d . A .
C2 C 0.5475(4) 0.5960(4) 0.2644(3) 0.0404(11) Uani 1 1 d . . .
H2 H 0.5416 0.5977 0.2150 0.036(12) Uiso 1 1 calc R A .
C3 C 0.5498(4) 0.6922(4) 0.2825(3) 0.0455(12) Uani 1 1 d . A .
H3 H 0.5452 0.7588 0.2455 0.060(14) Uiso 1 1 calc R . .
C4 C 0.5585(4) 0.6924(4) 0.3530(3) 0.0486(12) Uani 1 1 d . . .
H4 H 0.5612 0.7583 0.3649 0.064(15) Uiso 1 1 calc R A .
C5 C 0.5634(4) 0.5968(4) 0.4066(3) 0.0466(12) Uani 1 1 d . A .
H5 H 0.5679 0.5972 0.4558 0.050(13) Uiso 1 1 calc R . .
C6 C 0.5618(4) 0.4998(4) 0.3889(2) 0.0428(11) Uani 1 1 d . . .
H6 H 0.5663 0.4339 0.4265 0.051(13) Uiso 1 1 calc R A .
C7 C 0.1288(4) 0.3939(4) 0.2876(3) 0.0396(11) Uani 1 1 d . A .
C8 C 0.0382(4) 0.4774(4) 0.2410(3) 0.0567(14) Uani 1 1 d . . .
H8 H 0.0580 0.5042 0.1924 0.026(11) Uiso 1 1 calc R A .
C9 C -0.0822(5) 0.5239(5) 0.2629(4) 0.0759(19) Uani 1 1 d . A .
H9 H -0.1427 0.5817 0.2298 0.12(2) Uiso 1 1 calc R . .
C10 C -0.1113(5) 0.4845(6) 0.3333(5) 0.081(2) Uani 1 1 d . . .
H10 H -0.1925 0.5143 0.3484 0.10(2) Uiso 1 1 calc R A .
C11 C -0.0250(5) 0.4037(5) 0.3809(4) 0.0712(17) Uani 1 1 d . A .
H11 H -0.0451 0.3780 0.4296 0.09(2) Uiso 1 1 calc R . .
C12 C 0.0925(4) 0.3590(4) 0.3577(3) 0.0506(13) Uani 1 1 d . . .
H12 H 0.1520 0.3013 0.3915 0.055(14) Uiso 1 1 calc R A .
C13 C 0.6425(4) -0.0687(3) 0.3840(2) 0.0369(10) Uani 1 1 d . A .
C14 C 0.7602(4) -0.1563(4) 0.3773(3) 0.0448(12) Uani 1 1 d . . .
H14 H 0.8081 -0.1391 0.3383 0.027(10) Uiso 1 1 calc R A .
C15 C 0.8101(5) -0.2666(4) 0.4244(3) 0.0541(13) Uani 1 1 d . A .
H15 H 0.8909 -0.3232 0.4177 0.058(14) Uiso 1 1 calc R . .
C16 C 0.7441(5) -0.2951(4) 0.4809(3) 0.0528(13) Uani 1 1 d . . .
H16 H 0.7783 -0.3719 0.5130 0.065(15) Uiso 1 1 calc R A .
C17 C 0.6272(5) -0.2116(4) 0.4910(3) 0.0506(13) Uani 1 1 d . A .
H17 H 0.5813 -0.2298 0.5309 0.031(11) Uiso 1 1 calc R . .
C18 C 0.5767(4) -0.1000(4) 0.4423(2) 0.0402(11) Uani 1 1 d . . .
H18 H 0.4955 -0.0441 0.4489 0.029(11) Uiso 1 1 calc R A .
C19 C 0.5759(4) 0.2645(4) 0.0445(2) 0.0428(11) Uani 1 1 d . A .
C20 C 0.5710(4) 0.1902(5) 0.0041(3) 0.0533(13) Uani 1 1 d . . .
H20 H 0.5451 0.1325 0.0281 0.040(12) Uiso 1 1 calc R A .
C21 C 0.6016(5) 0.1961(5) -0.0686(3) 0.0609(14) Uani 1 1 d . A .
H21 H 0.5968 0.1437 -0.0939 0.078(18) Uiso 1 1 calc R . .
C22 C 0.6395(5) 0.2799(5) -0.1040(3) 0.0635(15) Uani 1 1 d . . .
H22 H 0.6633 0.2838 -0.1537 0.061(15) Uiso 1 1 calc R A .
C23 C 0.6426(5) 0.3564(5) -0.0678(3) 0.0621(15) Uani 1 1 d . A .
H23 H 0.6658 0.4156 -0.0928 0.051(14) Uiso 1 1 calc R . .
C24 C 0.6123(4) 0.3491(4) 0.0050(3) 0.0507(12) Uani 1 1 d . . .
H24 H 0.6164 0.4031 0.0292 0.062(16) Uiso 1 1 calc R A .
N1 N 0.3601(3) 0.4227(3) 0.2935(2) 0.0460(10) Uani 0.551(5) 1 d PD A 1
H1N H 0.3461 0.4057 0.3432 0.055 Uiso 0.551(5) 1 calc PR A 1
C25 C 0.2832(5) 0.5467(5) 0.2777(3) 0.033(2) Uani 0.551(5) 1 d PD A 1
H25A H 0.2421 0.5633 0.2329 0.040 Uiso 0.551(5) 1 calc PR A 1
H25B H 0.3336 0.5875 0.2652 0.040 Uiso 0.551(5) 1 calc PR A 1
C26 C 0.1884(5) 0.6109(5) 0.3307(4) 0.048(2) Uani 0.551(5) 1 d PD A 1
H26 H 0.1407 0.5666 0.3477 0.058 Uiso 0.551(5) 1 calc PR A 1
C27 C 0.2428(9) 0.6111(10) 0.3959(5) 0.068(3) Uani 0.551(5) 1 d PD A 1
H27A H 0.2852 0.6592 0.3808 0.102 Uiso 0.551(5) 1 calc PR A 1
H27B H 0.2988 0.5277 0.4179 0.102 Uiso 0.551(5) 1 calc PR A 1
H27C H 0.1799 0.6463 0.4314 0.102 Uiso 0.551(5) 1 calc PR A 1
C28 C 0.1052(9) 0.7396(7) 0.2951(6) 0.075(3) Uani 0.551(5) 1 d PD A 1
H28A H 0.0475 0.7806 0.3312 0.112 Uiso 0.551(5) 1 calc PR A 1
H28B H 0.0631 0.7389 0.2563 0.112 Uiso 0.551(5) 1 calc PR A 1
H28C H 0.1513 0.7828 0.2746 0.112 Uiso 0.551(5) 1 calc PR A 1
N1D N 0.3601(3) 0.4227(3) 0.2935(2) 0.0460(10) Uani 0.449(5) 1 d PD A 2
H1ND H 0.3396 0.4862 0.2532 0.055 Uiso 0.449(5) 1 calc PR A 2
C25D C 0.2944(8) 0.4889(5) 0.3462(3) 0.040(3) Uani 0.449(5) 1 d PD A 2
H25C H 0.3460 0.4554 0.3886 0.049 Uiso 0.449(5) 1 calc PR A 2
H25D H 0.2276 0.4700 0.3614 0.049 Uiso 0.449(5) 1 calc PR A 2
C26D C 0.2419(6) 0.6250(6) 0.3328(4) 0.048(2) Uani 0.449(5) 1 d PD A 2
H26D H 0.3049 0.6475 0.3096 0.058 Uiso 0.449(5) 1 calc PR A 2
C27D C 0.2013(13) 0.6696(10) 0.4030(6) 0.068(3) Uani 0.449(5) 1 d PD A 2
H27D H 0.1740 0.7570 0.3932 0.102 Uiso 0.449(5) 1 calc PR A 2
H27E H 0.2677 0.6276 0.4363 0.102 Uiso 0.449(5) 1 calc PR A 2
H27F H 0.1359 0.6530 0.4249 0.102 Uiso 0.449(5) 1 calc PR A 2
C28D C 0.1388(13) 0.6868(8) 0.2820(8) 0.075(3) Uani 0.449(5) 1 d PD A 2
H28D H 0.0739 0.6703 0.3051 0.112 Uiso 0.449(5) 1 calc PR A 2
H28E H 0.1648 0.6558 0.2371 0.112 Uiso 0.449(5) 1 calc PR A 2
H28F H 0.1110 0.7744 0.2707 0.112 Uiso 0.449(5) 1 calc PR A 2
C29 C 0.7194(4) 0.2907(4) 0.1799(2) 0.0382(11) Uani 1 1 d . . .
H29A H 0.7415 0.2627 0.1335 0.019(9) Uiso 1 1 calc R A .
H29B H 0.7535 0.2180 0.2192 0.068(16) Uiso 1 1 calc R . .
C30 C 0.7779(4) 0.3695(4) 0.1806(3) 0.0446(12) Uani 1 1 d . A .
H30 H 0.7475 0.4058 0.2247 0.030(11) Uiso 1 1 calc R . .
C31 C 0.7481(5) 0.4725(5) 0.1146(3) 0.0618(15) Uani 1 1 d . . .
H31A H 0.7801 0.5251 0.1202 0.11(2) Uiso 1 1 calc R A .
H31B H 0.6616 0.5196 0.1101 0.063(16) Uiso 1 1 calc R . .
H31C H 0.7835 0.4392 0.0711 0.11(2) Uiso 1 1 calc R . .
C32 C 0.9119(4) 0.2892(5) 0.1872(3) 0.0644(16) Uani 1 1 d . . .
H32A H 0.9500 0.3389 0.1877 0.079(17) Uiso 1 1 calc R A .
H32B H 0.9432 0.2492 0.1458 0.050(14) Uiso 1 1 calc R . .
H32C H 0.9288 0.2277 0.2322 0.063(16) Uiso 1 1 calc R . .
N3 N 0.6084(3) 0.0975(3) 0.2148(2) 0.0454(10) Uani 0.657(5) 1 d PD A 3
H3N H 0.6859 0.0863 0.2116 0.054 Uiso 0.657(5) 1 calc PR A 3
C33 C 0.6258(6) -0.0109(5) 0.1948(3) 0.0396(18) Uani 0.657(5) 1 d PD A 3
H33A H 0.5537 0.0084 0.1703 0.047 Uiso 0.657(5) 1 calc PR A 3
H33B H 0.6335 -0.0722 0.2397 0.047 Uiso 0.657(5) 1 calc PR A 3
C34 C 0.7336(6) -0.0667(7) 0.1455(4) 0.051(2) Uani 0.657(5) 1 d PD A 3
H34 H 0.7355 -0.0003 0.1059 0.062 Uiso 0.657(5) 1 calc PR A 3
C35 C 0.7178(9) -0.1533(8) 0.1113(5) 0.066(2) Uani 0.657(5) 1 d PD A 3
H35A H 0.6444 -0.1086 0.0838 0.099 Uiso 0.657(5) 1 calc PR A 3
H35B H 0.7130 -0.2176 0.1495 0.099 Uiso 0.657(5) 1 calc PR A 3
H35C H 0.7858 -0.1891 0.0788 0.099 Uiso 0.657(5) 1 calc PR A 3
C36 C 0.8514(7) -0.1325(8) 0.1853(5) 0.063(2) Uani 0.657(5) 1 d PD A 3
H36A H 0.8564 -0.0778 0.2107 0.095 Uiso 0.657(5) 1 calc PR A 3
H36B H 0.9179 -0.1577 0.1502 0.095 Uiso 0.657(5) 1 calc PR A 3
H36C H 0.8553 -0.2040 0.2204 0.095 Uiso 0.657(5) 1 calc PR A 3
N3D N 0.6084(3) 0.0975(3) 0.2148(2) 0.0454(10) Uani 0.343(5) 1 d PD A 4
H3ND H 0.5598 0.0665 0.2075 0.054 Uiso 0.343(5) 1 calc PR A 4
C33D C 0.7139(8) 0.0196(8) 0.1771(6) 0.029(3) Uani 0.343(5) 1 d PD A 4
H33C H 0.7845 0.0089 0.1994 0.035 Uiso 0.343(5) 1 calc PR A 4
H33D H 0.7125 0.0635 0.1263 0.035 Uiso 0.343(5) 1 calc PR A 4
C34D C 0.7325(12) -0.1060(10) 0.1755(10) 0.051(2) Uani 0.343(5) 1 d PD A 4
H34D H 0.7170 -0.1440 0.2256 0.062 Uiso 0.343(5) 1 calc PR A 4
C35D C 0.6472(15) -0.1009(16) 0.1246(10) 0.066(2) Uani 0.343(5) 1 d PD A 4
H35D H 0.6698 -0.1831 0.1199 0.099 Uiso 0.343(5) 1 calc PR A 4
H35E H 0.6515 -0.0523 0.0769 0.099 Uiso 0.343(5) 1 calc PR A 4
H35F H 0.5658 -0.0638 0.1445 0.099 Uiso 0.343(5) 1 calc PR A 4
C36D C 0.8628(12) -0.1839(14) 0.1547(9) 0.063(2) Uani 0.343(5) 1 d PD A 4
H36D H 0.8748 -0.2633 0.1509 0.095 Uiso 0.343(5) 1 calc PR A 4
H36E H 0.9144 -0.1944 0.1919 0.095 Uiso 0.343(5) 1 calc PR A 4
H36F H 0.8825 -0.1438 0.1080 0.095 Uiso 0.343(5) 1 calc PR A 4
C37 C 0.3696(4) 0.0681(3) 0.2935(2) 0.0361(10) Uani 1 1 d . . .
H37A H 0.4341 -0.0147 0.3106 0.030(10) Uiso 1 1 calc R A .
H37B H 0.3744 0.0853 0.2399 0.038(12) Uiso 1 1 calc R . .
C38 C 0.2515(4) 0.0685(4) 0.3169(2) 0.0406(11) Uani 1 1 d . A .
H38 H 0.1860 0.1528 0.3019 0.029(10) Uiso 1 1 calc R . .
C39 C 0.2416(4) 0.0285(5) 0.3983(3) 0.0644(15) Uani 1 1 d . . .
H39A H 0.1610 0.0394 0.4117 0.097 Uiso 1 1 calc R A .
H39B H 0.2581 0.0774 0.4226 0.097 Uiso 1 1 calc R . .
H39C H 0.2993 -0.0571 0.4132 0.097 Uiso 1 1 calc R . .
C40 C 0.2386(4) -0.0137(5) 0.2771(4) 0.0650(16) Uani 1 1 d . . .
H40A H 0.2429 0.0155 0.2247 0.09(2) Uiso 1 1 calc R A .
H40B H 0.1617 -0.0127 0.2903 0.038(11) Uiso 1 1 calc R . .
H40C H 0.3028 -0.0966 0.2907 0.09(2) Uiso 1 1 calc R . .
C41 C 0.2801(4) 0.3670(4) 0.1065(2) 0.0479(12) Uani 1 1 d . . .
H41A H 0.3258 0.3712 0.0605 0.053(13) Uiso 1 1 calc R A .
H41B H 0.2207 0.4508 0.1102 0.038(12) Uiso 1 1 calc R . .
C42 C 0.2140(4) 0.2962(4) 0.1034(3) 0.0487(12) Uani 1 1 d . A .
H42 H 0.1788 0.2808 0.1526 0.054(13) Uiso 1 1 calc R . .
C43 C 0.2979(5) 0.1744(5) 0.0832(3) 0.0615(15) Uani 1 1 d . . .
H43A H 0.3627 0.1278 0.1177 0.052(14) Uiso 1 1 calc R A .
H43B H 0.3311 0.1875 0.0343 0.061(15) Uiso 1 1 calc R . .
H43C H 0.2540 0.1295 0.0847 0.083(18) Uiso 1 1 calc R . .
C44 C 0.1135(5) 0.3722(6) 0.0508(3) 0.0693(17) Uani 1 1 d . . .
H44A H 0.0557 0.4452 0.0684 0.059(17) Uiso 1 1 calc R A .
H44B H 0.0742 0.3251 0.0467 0.057(15) Uiso 1 1 calc R . .
H44C H 0.1453 0.3953 0.0031 0.09(2) Uiso 1 1 calc R . .
C45 C 0.6753(4) 0.1749(4) 0.4076(2) 0.0397(11) Uani 1 1 d . . .
H45A H 0.6875 0.0945 0.4358 0.028(10) Uiso 1 1 calc R A .
H45B H 0.6316 0.2340 0.4393 0.038(12) Uiso 1 1 calc R . .
C46 C 0.7978(4) 0.1695(4) 0.3875(3) 0.0458(12) Uani 1 1 d . A .
H46 H 0.7862 0.2419 0.3485 0.038(11) Uiso 1 1 calc R . .
C47 C 0.8834(4) 0.0566(5) 0.3579(3) 0.0652(16) Uani 1 1 d . . .
H47A H 0.8455 0.0508 0.3188 0.066(17) Uiso 1 1 calc R A .
H47B H 0.9036 -0.0154 0.3968 0.09(2) Uiso 1 1 calc R . .
H47C H 0.9560 0.0618 0.3390 0.063(15) Uiso 1 1 calc R . .
C48 C 0.8512(5) 0.1753(6) 0.4520(3) 0.0670(16) Uani 1 1 d . . .
H48A H 0.7954 0.2482 0.4704 0.10(2) Uiso 1 1 calc R A .
H48B H 0.9260 0.1782 0.4367 0.068(16) Uiso 1 1 calc R . .
H48C H 0.8667 0.1034 0.4903 0.062(15) Uiso 1 1 calc R . .

loop_
_atom_site_aniso_label
_atom_site_aniso_U_11
_atom_site_aniso_U_22
_atom_site_aniso_U_33
_atom_site_aniso_U_23
_atom_site_aniso_U_13
_atom_site_aniso_U_12
Ga1 0.0318(3) 0.0310(2) 0.0389(3) -0.0092(2) 0.0013(2) -0.0183(2)
Ga2 0.0286(3) 0.0328(2) 0.0414(3) -0.0064(2) -0.0007(2) -0.0163(2)
Ga3 0.0314(3) 0.0296(2) 0.0489(3) -0.0039(2) -0.0045(2) -0.0171(2)
Ga4 0.0396(3) 0.0464(3) 0.0378(3) -0.0129(2) 0.0055(2) -0.0275(2)
N2 0.033(2) 0.0303(19) 0.042(2) -0.0030(17) -0.0025(17) -0.0166(17)
N4 0.036(2) 0.033(2) 0.039(2) -0.0072(18) 0.0000(19) -0.0212(17)
N5 0.037(2) 0.052(2) 0.038(2) -0.0052(18) -0.0037(17) -0.0269(19)
N6 0.036(2) 0.0365(19) 0.046(2) -0.0034(17) -0.0104(17) -0.0223(17)
C1 0.030(2) 0.034(2) 0.040(3) -0.0107(19) 0.0035(19) -0.0199(19)
C2 0.041(3) 0.037(2) 0.046(3) -0.011(2) -0.003(2) -0.019(2)
C3 0.054(3) 0.033(2) 0.054(3) -0.004(2) -0.006(2) -0.024(2)
C4 0.050(3) 0.037(3) 0.065(4) -0.018(2) -0.008(3) -0.021(2)
C5 0.054(3) 0.054(3) 0.044(3) -0.023(2) 0.008(2) -0.031(3)
C6 0.048(3) 0.043(3) 0.043(3) -0.009(2) 0.006(2) -0.027(2)
C7 0.033(3) 0.033(2) 0.056(3) -0.011(2) -0.004(2) -0.017(2)
C8 0.043(3) 0.048(3) 0.075(4) -0.012(3) -0.011(3) -0.017(3)
C9 0.037(3) 0.052(3) 0.131(6) -0.034(4) -0.022(4) -0.003(3)
C10 0.040(4) 0.076(4) 0.143(7) -0.059(5) 0.022(4) -0.029(3)
C11 0.055(4) 0.063(4) 0.101(5) -0.039(4) 0.035(4) -0.032(3)
C12 0.038(3) 0.041(3) 0.069(4) -0.016(3) 0.007(3) -0.016(2)
C13 0.041(3) 0.032(2) 0.047(3) -0.007(2) -0.005(2) -0.024(2)
C14 0.042(3) 0.041(3) 0.051(3) -0.001(2) -0.005(2) -0.022(2)
C15 0.046(3) 0.042(3) 0.063(3) 0.001(3) -0.011(3) -0.014(3)
C16 0.066(4) 0.038(3) 0.054(3) 0.006(2) -0.024(3) -0.026(3)
C17 0.074(4) 0.053(3) 0.040(3) -0.002(2) -0.011(3) -0.043(3)
C18 0.043(3) 0.037(2) 0.048(3) -0.011(2) -0.009(2) -0.021(2)
C19 0.043(3) 0.051(3) 0.039(3) -0.013(2) -0.001(2) -0.023(2)
C20 0.059(3) 0.069(3) 0.043(3) -0.013(3) 0.005(3) -0.040(3)
C21 0.067(4) 0.079(4) 0.044(3) -0.025(3) 0.003(3) -0.036(3)
C22 0.057(4) 0.088(4) 0.039(3) -0.008(3) 0.004(3) -0.033(3)
C23 0.072(4) 0.072(4) 0.048(3) -0.006(3) 0.005(3) -0.042(3)
C24 0.058(3) 0.059(3) 0.043(3) -0.009(3) 0.001(2) -0.034(3)
N1 0.035(2) 0.038(2) 0.072(3) -0.025(2) 0.001(2) -0.0175(18)
C25 0.029(4) 0.020(4) 0.048(5) 0.002(3) -0.007(4) -0.012(3)
C26 0.036(5) 0.042(4) 0.065(4) -0.022(3) -0.008(4) -0.010(4)
C27 0.059(8) 0.073(9) 0.065(5) -0.039(6) 0.018(5) -0.018(6)
C28 0.054(7) 0.031(7) 0.112(7) -0.011(6) -0.025(6) 0.004(5)
N1D 0.035(2) 0.038(2) 0.072(3) -0.025(2) 0.001(2) -0.0175(18)
C25D 0.048(6) 0.046(6) 0.028(5) -0.015(5) 0.005(5) -0.021(5)
C26D 0.036(5) 0.042(4) 0.065(4) -0.022(3) -0.008(4) -0.010(4)
C27D 0.059(8) 0.073(9) 0.065(5) -0.039(6) 0.018(5) -0.018(6)
C28D 0.054(7) 0.031(7) 0.112(7) -0.011(6) -0.025(6) 0.004(5)
C29 0.037(3) 0.045(3) 0.042(3) -0.016(2) 0.010(2) -0.026(2)
C30 0.046(3) 0.052(3) 0.052(3) -0.017(2) 0.010(2) -0.036(2)
C31 0.081(5) 0.070(4) 0.060(4) -0.007(3) 0.010(3) -0.061(4)
C32 0.057(4) 0.076(4) 0.082(5) -0.035(4) 0.022(3) -0.046(3)
N3 0.045(2) 0.035(2) 0.059(3) -0.0161(19) 0.021(2) -0.0240(18)
C33 0.047(4) 0.039(4) 0.042(4) -0.014(3) 0.000(3) -0.025(3)
C34 0.044(3) 0.047(5) 0.061(7) -0.026(5) 0.010(4) -0.015(4)
C35 0.074(7) 0.058(6) 0.067(5) -0.028(4) -0.005(6) -0.024(5)
C36 0.060(5) 0.064(6) 0.060(6) -0.032(4) 0.005(4) -0.018(4)
N3D 0.045(2) 0.035(2) 0.059(3) -0.0161(19) 0.021(2) -0.0240(18)
C33D 0.027(7) 0.023(6) 0.027(6) -0.010(5) 0.005(5) -0.003(5)
C34D 0.044(3) 0.047(5) 0.061(7) -0.026(5) 0.010(4) -0.015(4)
C35D 0.074(7) 0.058(6) 0.067(5) -0.028(4) -0.005(6) -0.024(5)
C36D 0.060(5) 0.064(6) 0.060(6) -0.032(4) 0.005(4) -0.018(4)
C37 0.034(2) 0.031(2) 0.048(3) -0.009(2) -0.004(2) -0.018(2)
C38 0.031(2) 0.041(2) 0.055(3) -0.005(2) 0.000(2) -0.023(2)
C39 0.051(3) 0.071(4) 0.070(4) 0.006(3) 0.009(3) -0.040(3)
C40 0.044(3) 0.059(3) 0.112(6) -0.019(3) -0.008(3) -0.036(3)
C41 0.043(3) 0.058(3) 0.043(3) 0.004(2) -0.003(2) -0.030(3)
C42 0.051(3) 0.069(3) 0.037(3) 0.005(2) -0.008(2) -0.042(3)
C43 0.070(4) 0.092(4) 0.046(3) -0.020(3) -0.002(3) -0.054(4)
C44 0.070(4) 0.102(5) 0.050(4) 0.009(3) -0.019(3) -0.059(4)
C45 0.039(3) 0.040(2) 0.042(3) 0.001(2) -0.006(2) -0.023(2)
C46 0.041(3) 0.049(3) 0.053(3) 0.003(2) -0.007(2) -0.030(2)
C47 0.034(3) 0.066(4) 0.090(4) -0.016(3) -0.002(3) -0.019(3)
C48 0.062(4) 0.089(4) 0.067(4) 0.007(4) -0.020(3) -0.054(4)

loop_
_atom_type_symbol
_atom_type_description
_atom_type_scat_dispersion_real
_atom_type_scat_dispersion_imag
_atom_type_scat_source
C C 0.0033 0.0016 'International Tables Vol C Tables 4.2.6.8 and 6.1.1.4'
H H 0.0000 0.0000 'International Tables Vol C Tables 4.2.6.8 and 6.1.1.4'
N N 0.0061 0.0033 'International Tables Vol C Tables 4.2.6.8 and 6.1.1.4'
Ga Ga 0.2307 1.6083 'International Tables Vol C Tables 4.2.6.8 and 6.1.1.4'

loop_
_geom_angle_atom_site_label_1
_geom_angle_atom_site_label_2
_geom_angle_atom_site_label_3
_geom_angle
_geom_angle_site_symmetry_1
_geom_angle_site_symmetry_3
_geom_angle_publ_flag
N6 Ga1 C1 122.92(16) . . ?
N6 Ga1 N2 105.09(15) . . ?
C1 Ga1 N2 112.56(15) . . ?
N6 Ga1 N1 104.83(14) . . ?
C1 Ga1 N1 105.81(15) . . ?
N2 Ga1 N1 103.84(15) . . ?
N5 Ga2 C7 124.45(17) . . ?
N5 Ga2 N1 104.21(15) . . ?
C7 Ga2 N1 106.09(16) . . ?
N5 Ga2 N4 104.17(16) . . ?
C7 Ga2 N4 111.69(17) . . ?
N1 Ga2 N4 104.41(15) . . ?
N6 Ga3 C13 116.13(15) . . ?
N6 Ga3 N4 110.60(15) . . ?
C13 Ga3 N4 108.42(16) . . ?
N6 Ga3 N3 107.88(14) . . ?
C13 Ga3 N3 113.95(16) . . ?
N4 Ga3 N3 98.45(16) . . ?
N5 Ga4 C19 116.19(17) . . ?
N5 Ga4 N2 112.12(15) . . ?
C19 Ga4 N2 108.11(17) . . ?
N5 Ga4 N3 106.31(14) . . ?
C19 Ga4 N3 114.82(16) . . ?
N2 Ga4 N3 97.85(15) . . ?
C29 N2 Ga1 110.9(3) . . ?
C29 N2 Ga4 109.4(2) . . ?
Ga1 N2 Ga4 115.06(17) . . ?
C29 N2 H2N 111(3) . . ?
Ga1 N2 H2N 107(3) . . ?
Ga4 N2 H2N 103(3) . . ?
C37 N4 Ga3 110.5(3) . . ?
C37 N4 Ga2 110.1(3) . . ?
Ga3 N4 Ga2 115.29(17) . . ?
C37 N4 H4N 111(3) . . ?
Ga3 N4 H4N 106(3) . . ?
Ga2 N4 H4N 104(3) . . ?
C41 N5 Ga2 119.4(3) . . ?
C41 N5 Ga4 119.4(3) . . ?
Ga2 N5 Ga4 120.63(18) . . ?
C45 N6 Ga1 119.6(3) . . ?
C45 N6 Ga3 120.2(3) . . ?
Ga1 N6 Ga3 120.17(18) . . ?
C2 C1 C6 116.4(4) . . ?
C2 C1 Ga1 121.0(3) . . ?
C6 C1 Ga1 122.3(3) . . ?
C3 C2 C1 121.5(4) . . ?
C3 C2 H2 119.2 . . ?
C1 C2 H2 119.2 . . ?
C4 C3 C2 120.7(4) . . ?
C4 C3 H3 119.7 . . ?
C2 C3 H3 119.7 . . ?
C3 C4 C5 119.6(4) . . ?
C3 C4 H4 120.2 . . ?
C5 C4 H4 120.2 . . ?
C4 C5 C6 120.1(4) . . ?
C4 C5 H5 120.0 . . ?
C6 C5 H5 120.0 . . ?
C5 C6 C1 121.7(4) . . ?
C5 C6 H6 119.1 . . ?
C1 C6 H6 119.1 . . ?
C8 C7 C12 115.3(4) . . ?
C8 C7 Ga2 124.8(4) . . ?
C12 C7 Ga2 119.8(3) . . ?
C7 C8 C9 122.3(6) . . ?
C7 C8 H8 118.9 . . ?
C9 C8 H8 118.9 . . ?
C10 C9 C8 119.1(6) . . ?
C10 C9 H9 120.5 . . ?
C8 C9 H9 120.5 . . ?
C11 C10 C9 120.5(6) . . ?
C11 C10 H10 119.8 . . ?
C9 C10 H10 119.8 . . ?
C10 C11 C12 119.2(6) . . ?
C10 C11 H11 120.4 . . ?
C12 C11 H11 120.4 . . ?
C11 C12 C7 123.6(5) . . ?
C11 C12 H12 118.2 . . ?
C7 C12 H12 118.2 . . ?
C14 C13 C18 115.7(4) . . ?
C14 C13 Ga3 124.3(3) . . ?
C18 C13 Ga3 119.9(3) . . ?
C15 C14 C13 122.9(5) . . ?
C15 C14 H14 118.5 . . ?
C13 C14 H14 118.5 . . ?
C16 C15 C14 120.3(5) . . ?
C16 C15 H15 119.8 . . ?
C14 C15 H15 119.8 . . ?
C15 C16 C17 119.5(4) . . ?
C15 C16 H16 120.2 . . ?
C17 C16 H16 120.2 . . ?
C16 C17 C18 119.8(5) . . ?
C16 C17 H17 120.1 . . ?
C18 C17 H17 120.1 . . ?
C13 C18 C17 121.7(4) . . ?
C13 C18 H18 119.1 . . ?
C17 C18 H18 119.1 . . ?
C20 C19 C24 114.8(4) . . ?
C20 C19 Ga4 123.2(3) . . ?
C24 C19 Ga4 121.8(3) . . ?
C21 C20 C19 123.6(5) . . ?
C21 C20 H20 118.2 . . ?
C19 C20 H20 118.2 . . ?
C20 C21 C22 118.6(5) . . ?
C20 C21 H21 120.7 . . ?
C22 C21 H21 120.7 . . ?
C23 C22 C21 120.0(5) . . ?
C23 C22 H22 120.0 . . ?
C21 C22 H22 120.0 . . ?
C22 C23 C24 120.7(5) . . ?
C22 C23 H23 119.6 . . ?
C24 C23 H23 119.6 . . ?
C23 C24 C19 122.1(5) . . ?
C23 C24 H24 118.9 . . ?
C19 C24 H24 118.9 . . ?
C25 N1 Ga1 118.6(3) . . ?
C25 N1 Ga2 113.4(3) . . ?
Ga1 N1 Ga2 119.05(17) . . ?
C25 N1 H1N 100.1 . . ?
Ga1 N1 H1N 100.1 . . ?
Ga2 N1 H1N 100.1 . . ?
N1 C25 C26 122.6(4) . . ?
N1 C25 H25A 106.7 . . ?
C26 C25 H25A 106.7 . . ?
N1 C25 H25B 106.7 . . ?
C26 C25 H25B 106.7 . . ?
H25A C25 H25B 106.6 . . ?
C25 C26 C27 111.2(4) . . ?
C25 C26 C28 111.1(4) . . ?
C27 C26 C28 109.7(6) . . ?
C25 C26 H26 108.3 . . ?
C27 C26 H26 108.3 . . ?
C28 C26 H26 108.3 . . ?
C26D C25D H25C 106.7 . . ?
C26D C25D H25D 106.7 . . ?
H25C C25D H25D 106.6 . . ?
C25D C26D C27D 111.1(4) . . ?
C25D C26D C28D 111.1(4) . . ?
C27D C26D C28D 109.7(6) . . ?
C25D C26D H26D 108.3 . . ?
C27D C26D H26D 108.3 . . ?
C28D C26D H26D 108.3 . . ?
C26D C27D H27D 109.5 . . ?
C26D C27D H27E 109.5 . . ?
H27D C27D H27E 109.5 . . ?
C26D C27D H27F 109.5 . . ?
H27D C27D H27F 109.5 . . ?
H27E C27D H27F 109.5 . . ?
C26D C28D H28D 109.5 . . ?
C26D C28D H28E 109.5 . . ?
H28D C28D H28E 109.5 . . ?
C26D C28D H28F 109.5 . . ?
H28D C28D H28F 109.5 . . ?
H28E C28D H28F 109.5 . . ?
N2 C29 C30 116.3(3) . . ?
N2 C29 H29A 108.2 . . ?
C30 C29 H29A 108.2 . . ?
N2 C29 H29B 108.2 . . ?
C30 C29 H29B 108.2 . . ?
H29A C29 H29B 107.4 . . ?
C31 C30 C32 111.2(4) . . ?
C31 C30 C29 112.6(4) . . ?
C32 C30 C29 109.0(4) . . ?
C31 C30 H30 108.0 . . ?
C32 C30 H30 108.0 . . ?
C29 C30 H30 108.0 . . ?
C30 C31 H31A 109.5 . . ?
C30 C31 H31B 109.5 . . ?
H31A C31 H31B 109.5 . . ?
C30 C31 H31C 109.5 . . ?
H31A C31 H31C 109.5 . . ?
H31B C31 H31C 109.5 . . ?
C30 C32 H32A 109.5 . . ?
C30 C32 H32B 109.5 . . ?
H32A C32 H32B 109.5 . . ?
C30 C32 H32C 109.5 . . ?
H32A C32 H32C 109.5 . . ?
H32B C32 H32C 109.5 . . ?
C33 N3 Ga3 112.7(3) . . ?
C33 N3 Ga4 120.4(4) . . ?
Ga3 N3 Ga4 115.39(16) . . ?
C33 N3 H3N 101.4 . . ?
Ga3 N3 H3N 101.4 . . ?
Ga4 N3 H3N 101.4 . . ?
N3 C33 C34 115.5(5) . . ?
N3 C33 H33A 108.4 . . ?
C34 C33 H33A 108.4 . . ?
N3 C33 H33B 108.4 . . ?
C34 C33 H33B 108.4 . . ?
H33A C33 H33B 107.5 . . ?
C33 C34 C35 108.3(6) . . ?
C33 C34 C36 112.9(6) . . ?
C35 C34 C36 110.7(7) . . ?
C33 C34 H34 108.3 . . ?
C35 C34 H34 108.3 . . ?
C36 C34 H34 108.3 . . ?
C34D C33D H33C 107.7 . . ?
C34D C33D H33D 107.7 . . ?
H33C C33D H33D 107.1 . . ?
C33D C34D C35D 112.4(12) . . ?
C33D C34D C36D 108.7(10) . . ?
C35D C34D C36D 111.6(13) . . ?
C33D C34D H34D 108.0 . . ?
C35D C34D H34D 108.0 . . ?
C36D C34D H34D 108.0 . . ?
N4 C37 C38 117.2(4) . . ?
N4 C37 H37A 108.0 . . ?
C38 C37 H37A 108.0 . . ?
N4 C37 H37B 108.0 . . ?
C38 C37 H37B 108.0 . . ?
H37A C37 H37B 107.2 . . ?
C39 C38 C37 112.1(4) . . ?
C39 C38 C40 111.1(4) . . ?
C37 C38 C40 108.2(4) . . ?
C39 C38 H38 108.5 . . ?
C37 C38 H38 108.5 . . ?
C40 C38 H38 108.5 . . ?
C38 C39 H39A 109.5 . . ?
C38 C39 H39B 109.5 . . ?
H39A C39 H39B 109.5 . . ?
C38 C39 H39C 109.5 . . ?
H39A C39 H39C 109.5 . . ?
H39B C39 H39C 109.5 . . ?
C38 C40 H40A 109.5 . . ?
C38 C40 H40B 109.5 . . ?
H40A C40 H40B 109.5 . . ?
C38 C40 H40C 109.5 . . ?
H40A C40 H40C 109.5 . . ?
H40B C40 H40C 109.5 . . ?
N5 C41 C42 114.6(4) . . ?
N5 C41 H41A 108.6 . . ?
C42 C41 H41A 108.6 . . ?
N5 C41 H41B 108.6 . . ?
C42 C41 H41B 108.6 . . ?
H41A C41 H41B 107.6 . . ?
C44 C42 C43 111.2(4) . . ?
C44 C42 C41 109.5(4) . . ?
C43 C42 C41 111.6(4) . . ?
C44 C42 H42 108.1 . . ?
C43 C42 H42 108.1 . . ?
C41 C42 H42 108.1 . . ?
C42 C43 H43A 109.5 . . ?
C42 C43 H43B 109.5 . . ?
H43A C43 H43B 109.5 . . ?
C42 C43 H43C 109.5 . . ?
H43A C43 H43C 109.5 . . ?
H43B C43 H43C 109.5 . . ?
C42 C44 H44A 109.5 . . ?
C42 C44 H44B 109.5 . . ?
H44A C44 H44B 109.5 . . ?
C42 C44 H44C 109.5 . . ?
H44A C44 H44C 109.5 . . ?
H44B C44 H44C 109.5 . . ?
N6 C45 C46 114.9(4) . . ?
N6 C45 H45A 108.5 . . ?
C46 C45 H45A 108.5 . . ?
N6 C45 H45B 108.5 . . ?
C46 C45 H45B 108.5 . . ?
H45A C45 H45B 107.5 . . ?
C48 C46 C47 110.4(4) . . ?
C48 C46 C45 111.2(4) . . ?
C47 C46 C45 111.5(4) . . ?
C48 C46 H46 107.8 . . ?
C47 C46 H46 107.8 . . ?
C45 C46 H46 107.8 . . ?
C46 C47 H47A 109.5 . . ?
C46 C47 H47B 109.5 . . ?
H47A C47 H47B 109.5 . . ?
C46 C47 H47C 109.5 . . ?
H47A C47 H47C 109.5 . . ?
H47B C47 H47C 109.5 . . ?
C46 C48 H48A 109.5 . . ?
C46 C48 H48B 109.5 . . ?
H48A C48 H48B 109.5 . . ?
C46 C48 H48C 109.5 . . ?
H48A C48 H48C 109.5 . . ?
H48B C48 H48C 109.5 . . ?

loop_
_geom_bond_atom_site_label_1
_geom_bond_atom_site_label_2
_geom_bond_distance
_geom_bond_site_symmetry_2
_geom_bond_publ_flag
Ga1 N6 1.851(3) . ?
Ga1 C1 1.984(4) . ?
Ga1 N2 2.004(4) . ?
Ga1 N1 2.008(3) . ?
Ga2 N5 1.855(4) . ?
Ga2 C7 1.986(4) . ?
Ga2 N1 2.009(3) . ?
Ga2 N4 2.012(4) . ?
Ga3 N6 1.853(3) . ?
Ga3 C13 1.983(4) . ?
Ga3 N4 2.007(4) . ?
Ga3 N3 2.019(4) . ?
Ga4 N5 1.855(3) . ?
Ga4 C19 1.988(4) . ?
Ga4 N2 2.016(3) . ?
Ga4 N3 2.019(4) . ?
N2 C29 1.502(5) . ?
N2 H2N 0.83(4) . ?
N4 C37 1.505(5) . ?
N4 H4N 0.74(4) . ?
N5 C41 1.481(5) . ?
N6 C45 1.479(5) . ?
C1 C2 1.397(5) . ?
C1 C6 1.399(6) . ?
C2 C3 1.382(6) . ?
C2 H2 0.9500 . ?
C3 C4 1.364(6) . ?
C3 H3 0.9500 . ?
C4 C5 1.375(6) . ?
C4 H4 0.9500 . ?
C5 C6 1.384(6) . ?
C5 H5 0.9500 . ?
C6 H6 0.9500 . ?
C7 C8 1.381(6) . ?
C7 C12 1.391(6) . ?
C8 C9 1.404(7) . ?
C8 H8 0.9500 . ?
C9 C10 1.378(8) . ?
C9 H9 0.9500 . ?
C10 C11 1.355(8) . ?
C10 H10 0.9500 . ?
C11 C12 1.379(7) . ?
C11 H11 0.9500 . ?
C12 H12 0.9500 . ?
C13 C14 1.394(6) . ?
C13 C18 1.398(6) . ?
C14 C15 1.373(6) . ?
C14 H14 0.9500 . ?
C15 C16 1.365(6) . ?
C15 H15 0.9500 . ?
C16 C17 1.381(7) . ?
C16 H16 0.9500 . ?
C17 C18 1.399(6) . ?
C17 H17 0.9500 . ?
C18 H18 0.9500 . ?
C19 C20 1.397(6) . ?
C19 C24 1.404(6) . ?
C20 C21 1.380(6) . ?
C20 H20 0.9500 . ?
C21 C22 1.387(7) . ?
C21 H21 0.9500 . ?
C22 C23 1.354(7) . ?
C22 H22 0.9500 . ?
C23 C24 1.380(7) . ?
C23 H23 0.9500 . ?
C24 H24 0.9500 . ?
N1 C25 1.393(5) . ?
N1 H1N 0.9300 . ?
C25 C26 1.510(6) . ?
C25 H25A 0.9900 . ?
C25 H25B 0.9900 . ?
C26 C27 1.511(5) . ?
C26 C28 1.511(5) . ?
C26 H26 1.0000 . ?
C27 H27A 0.9800 . ?
C27 H27B 0.9800 . ?
C27 H27C 0.9800 . ?
C28 H28A 0.9800 . ?
C28 H28B 0.9800 . ?
C28 H28C 0.9800 . ?
C25D C26D 1.511(6) . ?
C25D H25C 0.9900 . ?
C25D H25D 0.9900 . ?
C26D C27D 1.511(5) . ?
C26D C28D 1.511(5) . ?
C26D H26D 1.0000 . ?
C27D H27D 0.9800 . ?
C27D H27E 0.9800 . ?
C27D H27F 0.9800 . ?
C28D H28D 0.9800 . ?
C28D H28E 0.9800 . ?
C28D H28F 0.9800 . ?
C29 C30 1.534(5) . ?
C29 H29A 0.9900 . ?
C29 H29B 0.9900 . ?
C30 C31 1.520(6) . ?
C30 C32 1.525(6) . ?
C30 H30 1.0000 . ?
C31 H31A 0.9800 . ?
C31 H31B 0.9800 . ?
C31 H31C 0.9800 . ?
C32 H32A 0.9800 . ?
C32 H32B 0.9800 . ?
C32 H32C 0.9800 . ?
N3 C33 1.444(6) . ?
N3 H3N 0.9300 . ?
C33 C34 1.524(7) . ?
C33 H33A 0.9900 . ?
C33 H33B 0.9900 . ?
C34 C35 1.526(6) . ?
C34 C36 1.533(7) . ?
C34 H34 1.0000 . ?
C35 H35A 0.9800 . ?
C35 H35B 0.9800 . ?
C35 H35C 0.9800 . ?
C36 H36A 0.9800 . ?
C36 H36B 0.9800 . ?
C36 H36C 0.9800 . ?
C33D C34D 1.528(8) . ?
C33D H33C 0.9900 . ?
C33D H33D 0.9900 . ?
C34D C35D 1.531(8) . ?
C34D C36D 1.533(8) . ?
C34D H34D 1.0000 . ?
C35D H35D 0.9800 . ?
C35D H35E 0.9800 . ?
C35D H35F 0.9800 . ?
C36D H36D 0.9800 . ?
C36D H36E 0.9800 . ?
C36D H36F 0.9800 . ?
C37 C38 1.520(5) . ?
C37 H37A 0.9900 . ?
C37 H37B 0.9900 . ?
C38 C39 1.516(6) . ?
C38 C40 1.528(6) . ?
C38 H38 1.0000 . ?
C39 H39A 0.9800 . ?
C39 H39B 0.9800 . ?
C39 H39C 0.9800 . ?
C40 H40A 0.9800 . ?
C40 H40B 0.9800 . ?
C40 H40C 0.9800 . ?
C41 C42 1.534(6) . ?
C41 H41A 0.9900 . ?
C41 H41B 0.9900 . ?
C42 C44 1.513(6) . ?
C42 C43 1.523(7) . ?
C42 H42 1.0000 . ?
C43 H43A 0.9800 . ?
C43 H43B 0.9800 . ?
C43 H43C 0.9800 . ?
C44 H44A 0.9800 . ?
C44 H44B 0.9800 . ?
C44 H44C 0.9800 . ?
C45 C46 1.540(6) . ?
C45 H45A 0.9900 . ?
C45 H45B 0.9900 . ?
C46 C48 1.524(6) . ?
C46 C47 1.526(6) . ?
C46 H46 1.0000 . ?
C47 H47A 0.9800 . ?
C47 H47B 0.9800 . ?
C47 H47C 0.9800 . ?
C48 H48A 0.9800 . ?
C48 H48B 0.9800 . ?
C48 H48C 0.9800 . ?

loop_
_geom_torsion_atom_site_label_1
_geom_torsion_atom_site_label_2
_geom_torsion_atom_site_label_3
_geom_torsion_atom_site_label_4
_geom_torsion
_geom_torsion_site_symmetry_1
_geom_torsion_site_symmetry_2
_geom_torsion_site_symmetry_3
_geom_torsion_site_symmetry_4
_geom_torsion_publ_flag
N6 Ga1 N2 C29 -62.1(3) . . . . ?
C1 Ga1 N2 C29 74.1(3) . . . . ?
N1 Ga1 N2 C29 -172.0(2) . . . . ?
N6 Ga1 N2 Ga4 62.6(2) . . . . ?
C1 Ga1 N2 Ga4 -161.19(17) . . . . ?
N1 Ga1 N2 Ga4 -47.2(2) . . . . ?
N5 Ga4 N2 C29 172.5(3) . . . . ?
C19 Ga4 N2 C29 -58.1(3) . . . . ?
N3 Ga4 N2 C29 61.3(3) . . . . ?
N5 Ga4 N2 Ga1 47.0(2) . . . . ?
C19 Ga4 N2 Ga1 176.34(19) . . . . ?
N3 Ga4 N2 Ga1 -64.25(19) . . . . ?
N6 Ga3 N4 C37 175.1(3) . . . . ?
C13 Ga3 N4 C37 -56.5(3) . . . . ?
N3 Ga3 N4 C37 62.3(3) . . . . ?
N6 Ga3 N4 Ga2 49.5(2) . . . . ?
C13 Ga3 N4 Ga2 177.9(2) . . . . ?
N3 Ga3 N4 Ga2 -63.3(2) . . . . ?
N5 Ga2 N4 C37 -64.0(3) . . . . ?
C7 Ga2 N4 C37 72.8(3) . . . . ?
N1 Ga2 N4 C37 -173.0(3) . . . . ?
N5 Ga2 N4 Ga3 61.9(2) . . . . ?
C7 Ga2 N4 Ga3 -161.4(2) . . . . ?
N1 Ga2 N4 Ga3 -47.2(2) . . . . ?
C7 Ga2 N5 C41 3.1(4) . . . . ?
N1 Ga2 N5 C41 -118.3(3) . . . . ?
N4 Ga2 N5 C41 132.5(3) . . . . ?
C7 Ga2 N5 Ga4 174.35(18) . . . . ?
N1 Ga2 N5 Ga4 53.0(2) . . . . ?
N4 Ga2 N5 Ga4 -56.2(2) . . . . ?
C19 Ga4 N5 C41 -5.2(4) . . . . ?
N2 Ga4 N5 C41 119.8(3) . . . . ?
N3 Ga4 N5 C41 -134.4(3) . . . . ?
C19 Ga4 N5 Ga2 -176.5(2) . . . . ?
N2 Ga4 N5 Ga2 -51.5(2) . . . . ?
N3 Ga4 N5 Ga2 54.4(2) . . . . ?
C1 Ga1 N6 C45 -4.1(4) . . . . ?
N2 Ga1 N6 C45 126.3(3) . . . . ?
N1 Ga1 N6 C45 -124.5(3) . . . . ?
C1 Ga1 N6 Ga3 175.41(18) . . . . ?
N2 Ga1 N6 Ga3 -54.2(2) . . . . ?
N1 Ga1 N6 Ga3 54.9(2) . . . . ?
C13 Ga3 N6 C45 0.3(4) . . . . ?
N4 Ga3 N6 C45 124.3(3) . . . . ?
N3 Ga3 N6 C45 -129.0(3) . . . . ?
C13 Ga3 N6 Ga1 -179.2(2) . . . . ?
N4 Ga3 N6 Ga1 -55.1(2) . . . . ?
N3 Ga3 N6 Ga1 51.5(2) . . . . ?
N6 Ga1 C1 C2 154.7(3) . . . . ?
N2 Ga1 C1 C2 27.4(4) . . . . ?
N1 Ga1 C1 C2 -85.3(3) . . . . ?
N6 Ga1 C1 C6 -31.6(4) . . . . ?
N2 Ga1 C1 C6 -158.8(3) . . . . ?
N1 Ga1 C1 C6 88.4(4) . . . . ?
C6 C1 C2 C3 0.4(6) . . . . ?
Ga1 C1 C2 C3 174.4(3) . . . . ?
C1 C2 C3 C4 0.1(7) . . . . ?
C2 C3 C4 C5 -0.9(7) . . . . ?
C3 C4 C5 C6 1.2(7) . . . . ?
C4 C5 C6 C1 -0.8(7) . . . . ?
C2 C1 C6 C5 0.0(6) . . . . ?
Ga1 C1 C6 C5 -174.0(3) . . . . ?
N5 Ga2 C7 C8 -23.8(5) . . . . ?
N1 Ga2 C7 C8 96.8(4) . . . . ?
N4 Ga2 C7 C8 -150.1(4) . . . . ?
N5 Ga2 C7 C12 156.5(3) . . . . ?
N1 Ga2 C7 C12 -83.0(4) . . . . ?
N4 Ga2 C7 C12 30.2(4) . . . . ?
C12 C7 C8 C9 0.1(7) . . . . ?
Ga2 C7 C8 C9 -179.7(4) . . . . ?
C7 C8 C9 C10 -0.5(8) . . . . ?
C8 C9 C10 C11 1.2(9) . . . . ?
C9 C10 C11 C12 -1.5(9) . . . . ?
C10 C11 C12 C7 1.1(8) . . . . ?
C8 C7 C12 C11 -0.4(7) . . . . ?
Ga2 C7 C12 C11 179.4(4) . . . . ?
N6 Ga3 C13 C14 -81.1(4) . . . . ?
N4 Ga3 C13 C14 153.7(4) . . . . ?
N3 Ga3 C13 C14 45.2(4) . . . . ?
N6 Ga3 C13 C18 94.7(3) . . . . ?
N4 Ga3 C13 C18 -30.5(4) . . . . ?
N3 Ga3 C13 C18 -139.0(3) . . . . ?
C18 C13 C14 C15 -0.3(7) . . . . ?
Ga3 C13 C14 C15 175.7(4) . . . . ?
C13 C14 C15 C16 0.3(7) . . . . ?
C14 C15 C16 C17 -1.0(7) . . . . ?
C15 C16 C17 C18 1.8(7) . . . . ?
C14 C13 C18 C17 1.0(6) . . . . ?
Ga3 C13 C18 C17 -175.1(3) . . . . ?
C16 C17 C18 C13 -1.8(7) . . . . ?
N5 Ga4 C19 C20 -67.3(4) . . . . ?
N2 Ga4 C19 C20 165.6(4) . . . . ?
N3 Ga4 C19 C20 57.6(4) . . . . ?
N5 Ga4 C19 C24 107.9(4) . . . . ?
N2 Ga4 C19 C24 -19.1(4) . . . . ?
N3 Ga4 C19 C24 -127.1(4) . . . . ?
C24 C19 C20 C21 1.3(7) . . . . ?
Ga4 C19 C20 C21 176.9(4) . . . . ?
C19 C20 C21 C22 0.1(8) . . . . ?
C20 C21 C22 C23 -1.9(8) . . . . ?
C21 C22 C23 C24 2.3(8) . . . . ?
C22 C23 C24 C19 -0.9(8) . . . . ?
C20 C19 C24 C23 -0.9(7) . . . . ?
Ga4 C19 C24 C23 -176.6(4) . . . . ?
N6 Ga1 N1 C25 160.4(3) . . . . ?
C1 Ga1 N1 C25 29.2(4) . . . . ?
N2 Ga1 N1 C25 -89.5(4) . . . . ?
N6 Ga1 N1 Ga2 -54.6(2) . . . . ?
C1 Ga1 N1 Ga2 174.2(2) . . . . ?
N2 Ga1 N1 Ga2 55.5(2) . . . . ?
N5 Ga2 N1 C25 89.9(3) . . . . ?
C7 Ga2 N1 C25 -42.9(4) . . . . ?
N4 Ga2 N1 C25 -161.0(3) . . . . ?
N5 Ga2 N1 Ga1 -56.8(2) . . . . ?
C7 Ga2 N1 Ga1 170.3(2) . . . . ?
N4 Ga2 N1 Ga1 52.2(2) . . . . ?
Ga1 N1 C25 C26 -120.6(5) . . . . ?
Ga2 N1 C25 C26 92.5(6) . . . . ?
N1 C25 C26 C27 67.2(9) . . . . ?
N1 C25 C26 C28 -170.4(7) . . . . ?
Ga1 N2 C29 C30 -74.2(4) . . . . ?
Ga4 N2 C29 C30 157.9(3) . . . . ?
N2 C29 C30 C31 -67.9(5) . . . . ?
N2 C29 C30 C32 168.2(4) . . . . ?
N6 Ga3 N3 C33 161.1(3) . . . . ?
C13 Ga3 N3 C33 30.6(4) . . . . ?
N4 Ga3 N3 C33 -84.0(4) . . . . ?
N6 Ga3 N3 Ga4 -55.1(2) . . . . ?
C13 Ga3 N3 Ga4 174.35(17) . . . . ?
N4 Ga3 N3 Ga4 59.8(2) . . . . ?
N5 Ga4 N3 C33 84.4(4) . . . . ?
C19 Ga4 N3 C33 -45.5(4) . . . . ?
N2 Ga4 N3 C33 -159.7(4) . . . . ?
N5 Ga4 N3 Ga3 -56.4(2) . . . . ?
C19 Ga4 N3 Ga3 173.68(18) . . . . ?
N2 Ga4 N3 Ga3 59.5(2) . . . . ?
Ga3 N3 C33 C34 -134.8(5) . . . . ?
Ga4 N3 C33 C34 83.5(6) . . . . ?
N3 C33 C34 C35 -162.7(6) . . . . ?
N3 C33 C34 C36 74.4(8) . . . . ?
Ga3 N4 C37 C38 155.3(3) . . . . ?
Ga2 N4 C37 C38 -76.2(4) . . . . ?
N4 C37 C38 C39 -64.6(5) . . . . ?
N4 C37 C38 C40 172.6(4) . . . . ?
Ga2 N5 C41 C42 -71.3(5) . . . . ?
Ga4 N5 C41 C42 117.3(4) . . . . ?
N5 C41 C42 C44 167.0(4) . . . . ?
N5 C41 C42 C43 -69.4(5) . . . . ?
Ga1 N6 C45 C46 -70.2(4) . . . . ?
Ga3 N6 C45 C46 110.3(4) . . . . ?
N6 C45 C46 C48 161.3(4) . . . . ?
N6 C45 C46 C47 -75.0(5) . . . . ?
